data_7104084
loop_
_publ_author_name
'Turner, Luke E'
'Thorn, Matthew G'
'Fanwick, Phillip E'
'Rothwell, Ian P'

_publ_section_title
;
 Facile resolution of constrained geometry indenyl-phenoxide ligation.
;
_journal_issue 9
_journal_name_full 'Chemical communications (Cambridge, England)'
_journal_page_first 1034
_journal_page_last 1035
_journal_paper_doi 10.1039/b212724e
_journal_year 2003
_chemical_formula_sum 'C27 H38 N2 O Ti'
_chemical_formula_weight 454.52
_chemical_name_systematic ' ?'
_space_group_IT_number 14
_symmetry_cell_setting monoclinic
_symmetry_space_group_name_Hall '-P 2yn'
_symmetry_space_group_name_H-M 'P 1 21/n 1'
_atom_type_scat_source 'International Tables for Crystallography (Vol C)'
_audit_creation_date 5-09-00
_audit_creation_method from_MolEN_and_SHELXL
_audit_update_record ' ?'
_cell_angle_alpha 90.00
_cell_angle_beta 108.1734(13)
_cell_angle_gamma 90.00
_cell_formula_units_Z 4
_cell_length_a 12.4594(3)
_cell_length_b 11.7575(3)
_cell_length_c 18.0226(4)
_cell_measurement_reflns_used 19483
_cell_measurement_temperature 150
_cell_measurement_theta_max 27
_cell_measurement_theta_min 5
_cell_volume 2508.5(2)
_computing_cell_refinement DENZO/SCALEPACK_(Otwinowski,_1996)
_computing_data_collection Collect_(Nonius,_1998)
_computing_data_reduction DENZO/SCALEPACK_(Otwinowski,_1996)
_computing_molecular_graphics
;
ORTEP (Johnson, 1976)
Xtal_GX (Hall, 1995)
PLUTON (Spek, 1991)
;
_computing_publication_material CIF_VAX_MolEN_(Fair,_1990)
_computing_structure_refinement SHELX97_(Sheldrick,_1997)
_computing_structure_solution Direct_methods_(SIR97,_Altomare_et_al.,_1997)
_diffrn_ambient_temperature 150
_diffrn_radiation_type MO-K\a
_diffrn_radiation_wavelength 0.71073
_diffrn_reflns_av_R_equivalents 0.042
_diffrn_reflns_limit_h_max 16
_diffrn_reflns_limit_h_min 0
_diffrn_reflns_limit_k_max 15
_diffrn_reflns_limit_k_min 0
_diffrn_reflns_limit_l_max 22
_diffrn_reflns_limit_l_min -23
_diffrn_reflns_number 19483
_diffrn_reflns_theta_max 27.51
_diffrn_reflns_theta_min 5.00
_exptl_absorpt_coefficient_mu 0.355
_exptl_absorpt_correction_T_max 0.8792
_exptl_absorpt_correction_T_min 0.6962
_exptl_absorpt_correction_type refined_empirical_(Otwinowski_&_Minor,_1996
_exptl_crystal_colour red
_exptl_crystal_density_diffrn 1.20
_exptl_crystal_description chunk
_exptl_crystal_F_000 976
_exptl_crystal_size_max 0.45
_exptl_crystal_size_mid 0.43
_exptl_crystal_size_min 0.36
_refine_diff_density_max 0.31
_refine_diff_density_min -0.40
_refine_ls_extinction_method none
_refine_ls_goodness_of_fit_ref 1.034
_refine_ls_hydrogen_treatment H_atoms_riding
_refine_ls_matrix_type full
_refine_ls_number_parameters 290
_refine_ls_number_reflns 5694
_refine_ls_number_restraints 0
_refine_ls_R_factor_gt 0.041
_refine_ls_shift/su_max 0.001
_refine_ls_structure_factor_coef Fsqd
_refine_ls_weighting_details 'w=1/[\s^2^(Fo^2^)+(0.0565P)^2^+0.4621P] where P=(Fo^2^+2Fc^2^)/3'
_refine_ls_weighting_scheme calc
_refine_ls_wR_factor_ref 0.099
_reflns_number_gt 4769
_reflns_number_total 5700
_reflns_threshold_expression >2.0\s(I)
_cod_data_source_file b212724e.txt
_cod_data_source_block LTPHAT
_cod_depositor_comments
;
The following automatic conversions were performed:
'_refine_ls_weighting_scheme' value 'calc ' changed to 'calc' according to
'/home/saulius/struct/CIF-dictionaries/cif_core.dic' dictionary named
'cif_core.dic' version 2.4.1 from 2010-06-29.

Automatic conversion script
Id: cif_fix_enum 1527 2010-12-29 10:47:43Z saulius 
;
_cod_original_sg_symbol_H-M 'p 1 21/n 1'
_cod_original_formula_sum 'C27 H38 N2 O1 Ti1'
_cod_database_code 7104084

loop_
_symmetry_equiv_pos_as_xyz
'x, y, z'
'-x+1/2, y+1/2, -z+1/2'
'-x, -y, -z'
'x+1/2, -y+1/2, z+1/2'

loop_
_atom_site_aniso_label
_atom_site_aniso_U_11
_atom_site_aniso_U_22
_atom_site_aniso_U_33
_atom_site_aniso_U_12
_atom_site_aniso_U_13
_atom_site_aniso_U_23
Ti 0.01722(16) 0.02037(16) 0.01880(16) 0.00030(12) 0.00458(12) -0.00046(12)
O(1) 0.0170(6) 0.0220(6) 0.0200(6) 0.0006(5) 0.0006(5) -0.0026(5)
N(2) 0.0216(8) 0.0319(9) 0.0280(8) -0.0009(6) 0.0086(6) 0.0004(7)
N(3) 0.0204(8) 0.0262(8) 0.0244(7) -0.0015(6) 0.0028(6) 0.0017(6)
C(11) 0.0166(8) 0.0198(8) 0.0171(8) -0.0007(6) 0.0030(6) 0.0010(6)
C(12) 0.0197(9) 0.0192(8) 0.0179(8) 0.0003(7) 0.0034(6) -0.0009(6)
C(13) 0.0217(9) 0.0240(9) 0.0175(8) -0.0016(7) 0.0016(7) -0.0027(7)
C(14) 0.0180(8) 0.0238(8) 0.0164(8) 0.0002(7) 0.0018(6) 0.0011(7)
C(15) 0.0207(9) 0.0186(8) 0.0193(8) 0.0022(7) 0.0058(6) 0.0007(6)
C(16) 0.0197(8) 0.0193(8) 0.0153(7) -0.0017(6) 0.0049(6) -0.0004(6)
C(21) 0.0301(11) 0.0509(13) 0.0361(11) -0.0021(9) 0.0175(9) 0.0020(10)
C(22) 0.0339(12) 0.0444(12) 0.0426(12) -0.0141(10) 0.0149(9) -0.0069(10)
C(31) 0.0269(11) 0.0510(14) 0.0406(12) 0.0090(10) -0.0001(9) 0.0104(10)
C(32) 0.0355(11) 0.0392(11) 0.0219(9) -0.0080(9) 0.0047(8) 0.0039(8)
C(121) 0.0198(8) 0.0203(8) 0.0182(8) -0.0016(7) 0.0009(6) -0.0042(7)
C(122) 0.0295(10) 0.0254(9) 0.0176(8) 0.0010(7) 0.0063(7) -0.0007(7)
C(123) 0.0261(9) 0.0263(9) 0.0236(9) 0.0047(7) 0.0062(7) -0.0060(7)
C(124) 0.0258(9) 0.0182(8) 0.0241(9) -0.0004(7) 0.0008(7) -0.0036(7)
C(125) 0.0375(11) 0.0199(9) 0.0313(10) 0.0022(8) -0.0033(8) -0.0043(8)
C(126) 0.0511(14) 0.0204(9) 0.0315(11) -0.0081(9) -0.0004(9) 0.0036(8)
C(127) 0.0415(12) 0.0351(11) 0.0274(10) -0.0189(9) 0.0060(8) 0.0011(8)
C(128) 0.0243(10) 0.0311(10) 0.0240(9) -0.0093(8) 0.0053(7) -0.0032(7)
C(129) 0.0196(9) 0.0200(8) 0.0202(8) -0.0031(7) 0.0014(7) -0.0047(7)
C(141) 0.0198(9) 0.0266(9) 0.0209(8) 0.0011(7) -0.0014(7) 0.0007(7)
C(142) 0.0216(10) 0.0397(12) 0.0428(12) 0.0034(8) -0.0004(8) -0.0143(9)
C(143) 0.0319(12) 0.0740(18) 0.0484(14) -0.0001(12) -0.0032(10) 0.0355(13)
C(144) 0.0220(10) 0.0440(12) 0.0378(11) 0.0074(9) -0.0007(8) -0.0096(9)
C(161) 0.0188(8) 0.0197(8) 0.0196(8) -0.0027(7) 0.0042(6) -0.0019(7)
C(162) 0.0247(9) 0.0224(9) 0.0301(9) -0.0054(7) 0.0109(7) -0.0051(7)
C(163) 0.0259(10) 0.0309(10) 0.0266(9) -0.0001(8) 0.0059(7) -0.0126(8)
C(164) 0.0348(11) 0.0310(10) 0.0175(8) -0.0080(8) 0.0028(7) -0.0020(7)

loop_
_atom_site_label
_atom_site_fract_x
_atom_site_fract_y
_atom_site_fract_z
_atom_site_U_iso_or_equiv
_atom_site_thermal_displace_type
_atom_site_calc_flag
Ti 0.69825(2) 0.19106(3) 0.123647(17) 0.01904(9) Uani ?
O(1) 0.78127(9) 0.06746(10) 0.10174(6) 0.0209(3) Uani ?
N(2) 0.58277(13) 0.12819(13) 0.15986(9) 0.0270(5) Uani ?
N(3) 0.61507(12) 0.23705(13) 0.01983(8) 0.0246(4) Uani ?
C(11) 0.88942(14) 0.03843(14) 0.14214(9) 0.0184(4) Uani ?
C(12) 0.94865(14) 0.11204(14) 0.20265(9) 0.0195(5) Uani ?
C(13) 1.05981(14) 0.08914(15) 0.24614(9) 0.0221(5) Uani ?
C(14) 1.11430(14) -0.00789(14) 0.23154(9) 0.0202(4) Uani ?
C(15) 1.05258(14) -0.07957(14) 0.17130(9) 0.0196(5) Uani ?
C(16) 0.94154(14) -0.05972(14) 0.12445(9) 0.0182(4) Uani ?
C(21) 0.54367(17) 0.1395(2) 0.22729(12) 0.0374(6) Uani ?
C(22) 0.52453(18) 0.03321(19) 0.11136(13) 0.0396(7) Uani ?
C(31) 0.50752(18) 0.2966(2) 0.00017(13) 0.0419(7) Uani ?
C(32) 0.66103(17) 0.24150(18) -0.04486(10) 0.0332(6) Uani ?
C(121) 0.88370(14) 0.21534(14) 0.20994(9) 0.0206(4) Uani ?
C(122) 0.80982(15) 0.23108(15) 0.25449(10) 0.0244(5) Uani ?
C(123) 0.74041(16) 0.32691(15) 0.22663(10) 0.0257(5) Uani ?
C(124) 0.77514(15) 0.37737(14) 0.16592(10) 0.0243(5) Uani ?
C(125) 0.73635(18) 0.47281(16) 0.11622(11) 0.0328(6) Uani ?
C(126) 0.78730(19) 0.49719(17) 0.06135(12) 0.0374(7) Uani ?
C(127) 0.87553(18) 0.42949(17) 0.05174(11) 0.0358(6) Uani ?
C(128) 0.91351(16) 0.33546(16) 0.09691(10) 0.0270(5) Uani ?
C(129) 0.86451(14) 0.30844(14) 0.15573(10) 0.0210(5) Uani ?
C(141) 1.23579(15) -0.03921(15) 0.27957(10) 0.0242(5) Uani ?
C(142) 1.30207(16) 0.06409(18) 0.32095(12) 0.0371(6) Uani ?
C(143) 1.2314(2) -0.1284(2) 0.34007(14) 0.0551(8) Uani ?
C(144) 1.30089(16) -0.08794(19) 0.22734(12) 0.0369(6) Uani ?
C(161) 0.88065(14) -0.13811(14) 0.05620(9) 0.0198(4) Uani ?
C(162) 0.77191(15) -0.18546(15) 0.06707(11) 0.0252(5) Uani ?
C(163) 0.95486(16) -0.23933(16) 0.04961(11) 0.0283(5) Uani ?
C(164) 0.84999(17) -0.07169(16) -0.02111(10) 0.0290(5) Uani ?
H(13) 1.0983 0.1391 0.2854 0.0290 Uiso calc
H(15) 1.0880 -0.1451 0.1618 0.0260 Uiso calc
H(122) 0.8071 0.1853 0.2960 0.0320 Uiso calc
H(123) 0.6824 0.3525 0.2447 0.0330 Uiso calc
H(125) 0.6774 0.5176 0.1211 0.0430 Uiso calc
H(126) 0.7633 0.5603 0.0293 0.0490 Uiso calc
H(127) 0.9086 0.4493 0.0139 0.0470 Uiso calc
H(128) 0.9703 0.2903 0.0891 0.0350 Uiso calc
H(14A) 1.2680 0.0930 0.3581 0.0480 Uiso calc
H(14B) 1.3012 0.1220 0.2832 0.0480 Uiso calc
H(14C) 1.3787 0.0422 0.3475 0.0480 Uiso calc
H(14D) 1.3069 -0.1476 0.3713 0.0720 Uiso calc
H(14E) 1.1938 -0.1953 0.3140 0.0720 Uiso calc
H(14F) 1.1908 -0.0984 0.3731 0.0720 Uiso calc
H(14G) 1.3776 -0.1026 0.2582 0.0480 Uiso calc
H(14H) 1.2998 -0.0342 0.1870 0.0480 Uiso calc
H(14I) 1.2660 -0.1576 0.2040 0.0480 Uiso calc
H(16A) 0.7320 -0.2294 0.0220 0.0330 Uiso calc
H(16B) 0.7251 -0.1236 0.0733 0.0330 Uiso calc
H(16C) 0.7905 -0.2330 0.1126 0.0330 Uiso calc
H(16D) 0.9736 -0.2831 0.0969 0.0370 Uiso calc
H(16E) 1.0229 -0.2119 0.0415 0.0370 Uiso calc
H(16F) 0.9145 -0.2863 0.0063 0.0370 Uiso calc
H(16G) 0.8083 -0.1201 -0.0631 0.0380 Uiso calc
H(16H) 0.9179 -0.0465 -0.0305 0.0380 Uiso calc
H(16I) 0.8047 -0.0069 -0.0180 0.0380 Uiso calc
H(21A) 0.4640 0.1546 0.2102 0.0490 Uiso calc
H(21B) 0.5827 0.2013 0.2593 0.0490 Uiso calc
H(21C) 0.5584 0.0703 0.2570 0.0490 Uiso calc
H(22A) 0.5365 -0.0350 0.1422 0.0510 Uiso calc
H(22B) 0.5538 0.0232 0.0684 0.0510 Uiso calc
H(22C) 0.4451 0.0492 0.0917 0.0510 Uiso calc
H(31A) 0.5193 0.3761 -0.0068 0.0550 Uiso calc
H(31B) 0.4751 0.2872 0.0416 0.0550 Uiso calc
H(31C) 0.4571 0.2660 -0.0473 0.0550 Uiso calc
H(32A) 0.6083 0.2079 -0.0902 0.0430 Uiso calc
H(32B) 0.7310 0.2003 -0.0314 0.0430 Uiso calc
H(32C) 0.6741 0.3193 -0.0557 0.0430 Uiso calc

loop_
_geom_angle_atom_site_label_1
_geom_angle_atom_site_label_2
_geom_angle_atom_site_label_3
_geom_angle
_geom_angle_publ_flag
O(1) Ti N(2) 107.07(6) ?
O(1) Ti N(3) 100.22(6) ?
N(2) Ti N(3) 102.02(6) ?
O(1) Ti C(121) 75.22(5) ?
N(2) Ti C(121) 120.58(6) ?
N(3) Ti C(121) 136.81(6) ?
O(1) Ti C(123) 132.45(6) ?
N(2) Ti C(123) 89.99(7) ?
N(3) Ti C(123) 119.58(6) ?
C(121) Ti C(123) 58.24(6) ?
O(1) Ti C(122) 99.78(6) ?
N(2) Ti C(122) 90.42(6) ?
N(3) Ti C(122) 152.10(7) ?
C(121) Ti C(122) 34.55(6) ?
C(123) Ti C(122) 34.55(6) ?
O(1) Ti C(129) 90.28(5) ?
N(2) Ti C(129) 145.73(6) ?
N(3) Ti C(129) 103.66(6) ?
C(121) Ti C(129) 35.04(6) ?
C(123) Ti C(129) 57.54(6) ?
C(122) Ti C(129) 57.00(6) ?
O(1) Ti C(124) 124.90(6) ?
N(2) Ti C(124) 120.74(6) ?
N(3) Ti C(124) 95.31(6) ?
C(121) Ti C(124) 58.24(6) ?
C(123) Ti C(124) 34.57(6) ?
C(122) Ti C(124) 57.12(6) ?
C(129) Ti C(124) 34.62(6) ?
C(11) O(1) Ti 126.50(10) ?
C(21) N(2) C(22) 109.71(15) ?
C(21) N(2) Ti 137.64(13) ?
C(22) N(2) Ti 112.22(12) ?
C(32) N(3) C(31) 110.56(15) ?
C(32) N(3) Ti 124.54(12) ?
C(31) N(3) Ti 123.46(13) ?
O(1) C(11) C(12) 116.93(14) ?
O(1) C(11) C(16) 122.29(14) ?
C(12) C(11) C(16) 120.78(15) ?
C(13) C(12) C(11) 120.52(15) ?
C(13) C(12) C(121) 125.64(15) ?
C(11) C(12) C(121) 113.72(14) ?
C(12) C(13) C(14) 120.73(15) ?
C(13) C(14) C(15) 117.19(15) ?
C(13) C(14) C(141) 122.84(14) ?
C(15) C(14) C(141) 119.95(15) ?
C(16) C(15) C(14) 124.68(15) ?
C(15) C(16) C(11) 116.07(14) ?
C(15) C(16) C(161) 122.19(14) ?
C(11) C(16) C(161) 121.71(14) ?
C(122) C(121) C(129) 106.71(15) ?
C(122) C(121) C(12) 128.84(15) ?
C(129) C(121) C(12) 122.81(15) ?
C(122) C(121) Ti 73.32(10) ?
C(129) C(121) Ti 73.96(9) ?
C(12) C(121) Ti 106.86(10) ?
C(121) C(122) C(123) 109.76(15) ?
C(121) C(122) Ti 72.13(9) ?
C(123) C(122) Ti 72.68(10) ?
C(122) C(123) C(124) 107.81(16) ?
C(122) C(123) Ti 72.77(10) ?
C(124) C(123) Ti 74.14(10) ?
C(125) C(124) C(123) 133.36(18) ?
C(125) C(124) C(129) 119.33(17) ?
C(123) C(124) C(129) 107.26(15) ?
C(125) C(124) Ti 119.53(12) ?
C(123) C(124) Ti 71.29(10) ?
C(129) C(124) Ti 72.23(9) ?
C(126) C(125) C(124) 118.64(19) ?
C(125) C(126) C(127) 121.86(18) ?
C(128) C(127) C(126) 121.43(18) ?
C(127) C(128) C(129) 118.54(18) ?
C(128) C(129) C(124) 120.17(16) ?
C(128) C(129) C(121) 131.42(16) ?
C(124) C(129) C(121) 108.34(15) ?
C(128) C(129) Ti 119.30(11) ?
C(124) C(129) Ti 73.16(10) ?
C(121) C(129) Ti 71.00(9) ?
C(142) C(141) C(143) 109.40(17) ?
C(142) C(141) C(144) 106.75(16) ?
C(143) C(141) C(144) 109.00(18) ?
C(142) C(141) C(14) 111.88(15) ?
C(143) C(141) C(14) 108.61(15) ?
C(144) C(141) C(14) 111.15(14) ?
C(162) C(161) C(163) 107.83(14) ?
C(162) C(161) C(16) 110.57(13) ?
C(163) C(161) C(16) 111.63(14) ?
C(162) C(161) C(164) 108.70(14) ?
C(163) C(161) C(164) 108.01(14) ?
C(16) C(161) C(164) 110.01(13) ?

loop_
_geom_bond_atom_site_label_1
_geom_bond_atom_site_label_2
_geom_bond_distance
_geom_bond_publ_flag
Ti O(1) 1.8953(12) ?
Ti N(2) 1.9048(15) ?
Ti N(3) 1.9126(15) ?
Ti C(121) 2.3659(17) ?
Ti C(123) 2.3799(17) ?
Ti C(122) 2.3812(17) ?
Ti C(129) 2.4048(17) ?
Ti C(124) 2.4170(17) ?
O(1) C(11) 1.3602(19) ?
N(2) C(21) 1.450(2) ?
N(2) C(22) 1.464(2) ?
N(3) C(32) 1.451(2) ?
N(3) C(31) 1.455(2) ?
C(11) C(12) 1.407(2) ?
C(11) C(16) 1.409(2) ?
C(12) C(13) 1.388(2) ?
C(12) C(121) 1.488(2) ?
C(13) C(14) 1.394(2) ?
C(14) C(15) 1.400(2) ?
C(14) C(141) 1.536(2) ?
C(15) C(16) 1.397(2) ?
C(16) C(161) 1.535(2) ?
C(121) C(122) 1.410(2) ?
C(121) C(129) 1.437(2) ?
C(122) C(123) 1.414(2) ?
C(123) C(124) 1.426(3) ?
C(124) C(125) 1.423(3) ?
C(124) C(129) 1.435(2) ?
C(125) C(126) 1.362(3) ?
C(126) C(127) 1.411(3) ?
C(127) C(128) 1.367(3) ?
C(128) C(129) 1.415(2) ?
C(141) C(142) 1.526(3) ?
C(141) C(143) 1.526(3) ?
C(141) C(144) 1.533(3) ?
C(161) C(162) 1.533(2) ?
C(161) C(163) 1.534(2) ?
C(161) C(164) 1.538(2) ?

_cod_duplicate_entry 7113880
